data_2238519
loop_
_publ_author_name
'Yao, Hua-Gang'
'Huang, Jia-Na'
'Deng, Run-Kang'
'Yao, Zhi-Bang'

_publ_section_title
;
 Dipotassium
 tetraaquabis(\m-citrato-\k^4^<i>O</i>:<i>O</i>',<i>O</i>'',<i>O</i>''')nickelate(II)
 tetrahydrate
;
_journal_coeditor_code KP2456
_journal_issue 9
_journal_name_full 'Acta Crystallographica Section E'
_journal_page_first m502
_journal_page_last m503
_journal_paper_doi 10.1107/S1600536813022630
_journal_volume 69
_journal_year 2013
_chemical_formula_iupac 'K2 [Ni2 (C6 H5 O7)2 (H2 O)4] , 4H2 O'
_chemical_formula_moiety '2(K +), C12 H18 Ni2 O18 2-, 4H2 O'
_chemical_formula_sum 'C12 H26 K2 Ni2 O22'
_chemical_formula_weight 717.94
_chemical_name_systematic
'Dipotassium tetraaquabis(\m-citrato-\k^4^<i>O</i>:<i>O</i>',<i>O</i>'',<i>O</i>''')nickelate(II) tetrahydrate'
_space_group_IT_number 14
_symmetry_cell_setting monoclinic
_symmetry_space_group_name_Hall '-P 2ybc'
_symmetry_space_group_name_H-M 'P 1 21/c 1'
_atom_sites_solution_hydrogens geom
_atom_sites_solution_primary direct
_atom_sites_solution_secondary difmap
_audit_creation_method SHELXL97
_cell_angle_alpha 90.00
_cell_angle_beta 93.09(3)
_cell_angle_gamma 90.00
_cell_formula_units_Z 2
_cell_length_a 10.616(2)
_cell_length_b 13.006(3)
_cell_length_c 9.0513(18)
_cell_measurement_temperature 293(2)
_cell_volume 1247.9(4)
_computing_cell_refinement 'SAINT (Bruker, 2004)'
_computing_data_collection 'APEX2 (Bruker, 2004)'
_computing_data_reduction 'SAINT (Bruker, 2004)'
_computing_molecular_graphics 'SHELXTL (Sheldrick, 2008)'
_computing_publication_material 'SHELXTL (Sheldrick, 2008)'
_computing_structure_refinement 'SHELXL97 (Sheldrick, 2008)'
_computing_structure_solution 'SHELXS97 (Sheldrick, 2008)'
_diffrn_ambient_temperature 293(2)
_diffrn_measured_fraction_theta_full 0.996
_diffrn_measured_fraction_theta_max 0.996
_diffrn_measurement_device_type 'Bruker SMART APEXII CCD'
_diffrn_measurement_method '\f and \w scans'
_diffrn_radiation_monochromator graphite
_diffrn_radiation_source 'fine-focus sealed tube'
_diffrn_radiation_type MoK\a
_diffrn_radiation_wavelength 0.71073
_diffrn_reflns_av_R_equivalents 0.0167
_diffrn_reflns_av_sigmaI/netI 0.0164
_diffrn_reflns_limit_h_max 12
_diffrn_reflns_limit_h_min -14
_diffrn_reflns_limit_k_max 17
_diffrn_reflns_limit_k_min -17
_diffrn_reflns_limit_l_max 12
_diffrn_reflns_limit_l_min -12
_diffrn_reflns_number 9515
_diffrn_reflns_theta_full 28.43
_diffrn_reflns_theta_max 28.43
_diffrn_reflns_theta_min 1.92
_diffrn_standards_decay_% 0
_diffrn_standards_interval_count 0
_diffrn_standards_interval_time 0
_diffrn_standards_number 0
_exptl_absorpt_coefficient_mu 1.941
_exptl_absorpt_correction_T_max 0.741
_exptl_absorpt_correction_T_min 0.636
_exptl_absorpt_correction_type multi-scan
_exptl_absorpt_process_details '(SADABS; Sheldrick, 2001)'
_exptl_crystal_colour green
_exptl_crystal_density_diffrn 1.911
_exptl_crystal_density_method 'not measured'
_exptl_crystal_description block
_exptl_crystal_F_000 736
_exptl_crystal_size_max 0.30
_exptl_crystal_size_mid 0.20
_exptl_crystal_size_min 0.15
_refine_diff_density_max 0.426
_refine_diff_density_min -0.549
_refine_ls_extinction_method none
_refine_ls_goodness_of_fit_ref 1.024
_refine_ls_hydrogen_treatment constr
_refine_ls_matrix_type full
_refine_ls_number_parameters 224
_refine_ls_number_reflns 3128
_refine_ls_number_restraints 2
_refine_ls_restrained_S_all 1.023
_refine_ls_R_factor_all 0.0245
_refine_ls_R_factor_gt 0.0226
_refine_ls_shift/su_max 0.001
_refine_ls_shift/su_mean 0.000
_refine_ls_structure_factor_coef Fsqd
_refine_ls_weighting_details 'calc w = 1/[\s^2^(Fo^2^)+(0.0378P)^2^+0.4504P] where P=(Fo^2^+2Fc^2^)/3'
_refine_ls_weighting_scheme calc
_refine_ls_wR_factor_gt 0.0614
_refine_ls_wR_factor_ref 0.0626
_reflns_number_gt 2916
_reflns_number_total 3128
_reflns_threshold_expression I>2\s(I)
_cod_data_source_file kp2456.cif
_cod_data_source_block I
_cod_original_cell_volume 1247.8(4)
_cod_original_sg_symbol_H-M 'P 21/c'
_cod_database_code 2238519
_cod_database_fobs_code 2238519

loop_
_symmetry_equiv_pos_as_xyz
'x, y, z'
'-x, y+1/2, -z+1/2'
'-x, -y, -z'
'x, -y-1/2, z-1/2'

loop_
_atom_site_type_symbol
_atom_site_label
_atom_site_fract_x
_atom_site_fract_y
_atom_site_fract_z
_atom_site_U_iso_or_equiv
_atom_site_adp_type
_atom_site_calc_flag
_atom_site_refinement_flags
_atom_site_occupancy
_atom_site_symmetry_multiplicity
Ni Ni1 0.243734(14) 0.519202(13) -0.006123(17) 0.01642(7) Uani d . 1 1
K K1 -0.13777(3) 0.90086(3) 0.14726(4) 0.03020(9) Uani d . 1 1
O O1 0.07698(9) 0.76820(8) 0.19256(13) 0.0290(2) Uani d . 1 1
O O2 0.12630(9) 0.63014(8) 0.06472(12) 0.0256(2) Uani d . 1 1
O O3 0.38530(9) 0.63022(8) -0.02002(10) 0.01756(18) Uani d . 1 1
O O4 0.32413(10) 0.51024(8) 0.20239(12) 0.0247(2) Uani d . 1 1
O O5 0.43183(11) 0.60531(8) 0.37004(11) 0.0278(2) Uani d . 1 1
O O6 0.37540(9) 0.41901(8) -0.07541(12) 0.0240(2) Uani d . 1 1
O O7 0.25885(11) 0.27918(10) -0.11481(19) 0.0503(4) Uani d . 1 1
O O1W 0.11765(10) 0.40268(8) 0.03601(12) 0.0235(2) Uani d . 1 1
O O2W 0.16893(11) 0.54135(9) -0.21942(12) 0.0238(2) Uani d . 1 1
O O3W -0.00587(17) 0.89783(14) -0.11374(17) 0.0549(4) Uani d D 1 1
O O4W -0.32069(13) 0.97832(11) -0.06745(14) 0.0336(3) Uani d . 1 1
C C1 0.15547(12) 0.71310(10) 0.13242(14) 0.0187(2) Uani d . 1 1
C C2 0.29093(12) 0.75171(10) 0.13945(16) 0.0202(3) Uani d . 1 1
C C3 0.39866(11) 0.67514(10) 0.12633(13) 0.0160(2) Uani d . 1 1
C C4 0.38568(12) 0.58926(10) 0.24245(14) 0.0181(2) Uani d . 1 1
C C5 0.47751(12) 0.26558(11) -0.14594(16) 0.0197(3) Uani d . 1 1
C C6 0.36067(12) 0.32483(11) -0.11019(15) 0.0212(3) Uani d . 1 1
H H1 0.444(2) 0.6015(17) -0.036(2) 0.040(6) Uiso d . 1 1
H H2A 0.2987(17) 0.8014(15) 0.067(2) 0.030(5) Uiso d . 1 1
H H2B 0.3039(17) 0.7872(16) 0.227(2) 0.031(5) Uiso d . 1 1
H H5A 0.4817(18) 0.2059(16) -0.090(2) 0.033(5) Uiso d . 1 1
H H5B 0.4680(17) 0.2407(15) -0.249(2) 0.029(5) Uiso d . 1 1
H H1WB 0.047(2) 0.4026(18) 0.003(2) 0.048(6) Uiso d . 1 1
H H1WA 0.152(2) 0.354(2) -0.006(3) 0.065(8) Uiso d . 1 1
H H2WA 0.220(2) 0.525(2) -0.290(3) 0.057(7) Uiso d . 1 1
H H2WB 0.140(2) 0.601(2) -0.235(3) 0.055(7) Uiso d . 1 1
H H3WC -0.003(3) 0.8359(11) -0.141(4) 0.096(11) Uiso d D 1 1
H H3WA -0.073(3) 0.906(4) -0.168(5) 0.18(2) Uiso d D 1 1
H H4WA -0.372(2) 0.948(2) -0.100(3) 0.041(6) Uiso d . 1 1
H H4WB -0.351(2) 1.0134(19) 0.001(3) 0.053(7) Uiso d . 1 1

loop_
_atom_site_aniso_label
_atom_site_aniso_U_11
_atom_site_aniso_U_22
_atom_site_aniso_U_33
_atom_site_aniso_U_12
_atom_site_aniso_U_13
_atom_site_aniso_U_23
Ni1 0.01296(10) 0.01699(11) 0.01930(10) -0.00081(6) 0.00068(6) -0.00159(6)
K1 0.02800(17) 0.03044(18) 0.03236(17) 0.00154(13) 0.00338(13) -0.00315(13)
O4 0.0277(5) 0.0229(5) 0.0230(5) -0.0075(4) -0.0032(4) 0.0043(4)
O3 0.0162(4) 0.0189(4) 0.0176(4) 0.0000(4) 0.0014(3) -0.0016(3)
O6 0.0158(4) 0.0174(5) 0.0390(6) 0.0003(4) 0.0041(4) -0.0049(4)
O2 0.0151(4) 0.0257(5) 0.0358(5) 0.0002(4) 0.0014(4) -0.0107(4)
O5 0.0335(6) 0.0305(6) 0.0188(5) -0.0038(4) -0.0047(4) -0.0002(4)
O1 0.0182(5) 0.0257(5) 0.0438(6) 0.0019(4) 0.0077(4) -0.0090(5)
C5 0.0148(6) 0.0170(6) 0.0273(7) -0.0008(5) 0.0012(5) -0.0021(5)
C6 0.0155(6) 0.0201(6) 0.0281(6) -0.0004(5) 0.0018(5) -0.0029(5)
C2 0.0152(6) 0.0169(6) 0.0286(7) 0.0014(5) 0.0011(5) -0.0030(5)
O7 0.0178(5) 0.0321(7) 0.1024(12) -0.0080(5) 0.0151(6) -0.0266(7)
C1 0.0149(6) 0.0201(6) 0.0209(6) 0.0015(5) 0.0006(4) 0.0004(5)
C3 0.0136(5) 0.0167(6) 0.0175(5) 0.0004(4) 0.0004(4) -0.0021(4)
C4 0.0147(6) 0.0196(6) 0.0201(6) 0.0019(5) 0.0009(4) 0.0005(5)
O1W 0.0150(5) 0.0245(5) 0.0308(5) -0.0034(4) 0.0016(4) -0.0013(4)
O2W 0.0265(5) 0.0223(5) 0.0224(5) -0.0007(4) -0.0003(4) 0.0012(4)
O3W 0.0621(10) 0.0611(10) 0.0421(8) 0.0235(8) 0.0082(7) -0.0023(7)
O4W 0.0313(6) 0.0412(7) 0.0287(6) -0.0052(5) 0.0048(5) -0.0084(5)

loop_
_atom_type_symbol
_atom_type_description
_atom_type_scat_dispersion_real
_atom_type_scat_dispersion_imag
_atom_type_scat_source
C C 0.0033 0.0016 'International Tables Vol C Tables 4.2.6.8 and 6.1.1.4'
H H 0.0000 0.0000 'International Tables Vol C Tables 4.2.6.8 and 6.1.1.4'
B B 0.0013 0.0007 'International Tables Vol C Tables 4.2.6.8 and 6.1.1.4'
O O 0.0106 0.0060 'International Tables Vol C Tables 4.2.6.8 and 6.1.1.4'
Ni Ni 0.3393 1.1124 'International Tables Vol C Tables 4.2.6.8 and 6.1.1.4'
K K 0.2009 0.2494 'International Tables Vol C Tables 4.2.6.8 and 6.1.1.4'

loop_
_geom_angle_atom_site_label_1
_geom_angle_atom_site_label_2
_geom_angle_atom_site_label_3
_geom_angle_site_symmetry_1
_geom_angle_site_symmetry_3
_geom_angle
O4 Ni1 O2 . . 88.95(5)
O4 Ni1 O6 . . 89.34(5)
O2 Ni1 O6 . . 174.20(4)
O4 Ni1 O2W . . 174.86(4)
O2 Ni1 O2W . . 89.11(5)
O6 Ni1 O2W . . 92.12(5)
O4 Ni1 O1W . . 91.73(5)
O2 Ni1 O1W . . 92.74(5)
O6 Ni1 O1W . . 92.85(5)
O2W Ni1 O1W . . 93.12(5)
O4 Ni1 O3 . . 80.12(4)
O2 Ni1 O3 . . 89.07(5)
O6 Ni1 O3 . . 85.17(4)
O2W Ni1 O3 . . 95.08(4)
O1W Ni1 O3 . . 171.62(4)
O7 K1 O3W 3_565 . 98.82(5)
O7 K1 O4 3_565 2 98.49(4)
O3W K1 O4 . 2 143.18(4)
O7 K1 O4W 3_565 . 85.94(5)
O3W K1 O4W . . 77.54(5)
O4 K1 O4W 2 . 71.58(4)
O7 K1 O1W 3_565 2 97.26(5)
O3W K1 O1W . 2 145.89(5)
O4 K1 O1W 2 2 62.15(4)
O4W K1 O1W . 2 133.61(4)
O7 K1 O1 3_565 . 82.13(4)
O3W K1 O1 . . 71.57(5)
O4 K1 O1 2 . 143.15(3)
O4W K1 O1 . . 144.57(4)
O1W K1 O1 2 . 81.15(4)
O7 K1 O3W 3_565 3_575 167.85(5)
O3W K1 O3W . 3_575 69.78(6)
O4 K1 O3W 2 3_575 89.00(4)
O4W K1 O3W . 3_575 87.41(5)
O1W K1 O3W 2 3_575 94.69(4)
O1 K1 O3W . 3_575 97.62(4)
C4 O4 Ni1 . . 113.92(9)
C4 O4 K1 . 2_545 129.32(9)
Ni1 O4 K1 . 2_545 101.83(4)
C3 O3 Ni1 . . 104.99(7)
C3 O3 H1 . . 109.4(17)
Ni1 O3 H1 . . 106.2(17)
C6 O6 Ni1 . . 128.00(9)
Ni1 O2W H2WB . . 114.0(16)
Ni1 O2W H2WA . . 115.0(16)
H2WB O2W H2WA . . 109(2)
C1 O2 Ni1 . . 128.10(9)
C1 O1 K1 . . 145.86(10)
C6 C5 C3 . 3_665 115.44(11)
C6 C5 H5B . . 109.1(11)
C3 C5 H5B 3_665 . 108.7(11)
C6 C5 H5A . . 109.1(12)
C3 C5 H5A 3_665 . 110.1(12)
H5B C5 H5A . . 103.7(16)
O7 C6 O6 . . 124.63(13)
O7 C6 C5 . . 118.43(13)
O6 C6 C5 . . 116.93(12)
C1 C2 C3 . . 119.47(11)
C1 C2 H2B . . 107.3(12)
C3 C2 H2B . . 108.4(12)
C1 C2 H2A . . 108.7(11)
C3 C2 H2A . . 107.8(11)
H2B C2 H2A . . 104.2(16)
C6 O7 K1 . 3_565 147.10(10)
O1 C1 O2 . . 123.20(12)
O1 C1 C2 . . 116.40(12)
O2 C1 C2 . . 120.38(11)
O3 C3 C2 . . 107.32(10)
O3 C3 C5 . 3_665 110.58(10)
C2 C3 C5 . 3_665 107.80(11)
O3 C3 C4 . . 108.84(10)
C2 C3 C4 . . 108.91(10)
C5 C3 C4 3_665 . 113.21(11)
O5 C4 O4 . . 125.05(13)
O5 C4 C3 . . 117.64(12)
O4 C4 C3 . . 117.23(11)
Ni1 O1W K1 . 2_545 100.16(5)
Ni1 O1W H1WB . . 122.5(17)
K1 O1W H1WB 2_545 . 113.6(16)
Ni1 O1W H1WA . . 99.7(18)
K1 O1W H1WA 2_545 . 116.3(18)
H1WB O1W H1WA . . 104(2)
K1 O4W H4WB . . 87.9(17)
K1 O4W H4WA . . 123.4(19)
H4WB O4W H4WA . . 107(2)
K1 O3W K1 . 3_575 110.22(6)
K1 O3W H3WC . . 107(2)
K1 O3W H3WC 3_575 . 140(2)
K1 O3W H3WA . . 92(3)
K1 O3W H3WA 3_575 . 104(4)
H3WC O3W H3WA . . 90(4)

loop_
_geom_bond_atom_site_label_1
_geom_bond_atom_site_label_2
_geom_bond_site_symmetry_2
_geom_bond_distance
_geom_bond_publ_flag
Ni1 O4 . 2.0322(12) y
Ni1 O2 . 2.0330(11) y
Ni1 O6 . 2.0345(10) y
Ni1 O2W . 2.0677(12) y
Ni1 O1W . 2.0709(11) y
Ni1 O3 . 2.0927(10) y
K1 O7 3_565 2.6796(13) ?
K1 O3W . 2.8108(17) ?
K1 O4 2 2.8425(12) ?
K1 O4W . 2.8557(16) ?
K1 O1W 2 2.8633(13) ?
K1 O1 . 2.8708(12) ?
K1 O3W 3_575 3.053(2) ?
O4 C4 . 1.2606(17) ?
O4 K1 2_545 2.8425(12) ?
O3 C3 . 1.4477(15) ?
O3 H1 . 0.75(2) ?
O6 C6 . 1.2723(17) ?
O2W H2WB . 0.84(3) ?
O2W H2WA . 0.88(3) ?
O2 C1 . 1.2707(17) ?
O5 C4 . 1.2475(17) ?
O1 C1 . 1.2462(16) ?
C5 C6 . 1.5100(18) ?
C5 C3 3_665 1.5259(18) ?
C5 H5B . 0.984(18) ?
C5 H5A . 0.93(2) ?
C6 O7 . 1.2320(17) ?
C2 C1 . 1.5213(18) ?
C2 C3 . 1.5259(17) ?
C2 H2B . 0.925(19) ?
C2 H2A . 0.926(19) ?
O7 K1 3_565 2.6796(13) ?
C3 C5 3_665 1.5259(18) ?
C3 C4 . 1.5449(18) ?
O1W K1 2_545 2.8633(13) ?
O1W H1WB . 0.79(3) ?
O1W H1WA . 0.83(3) ?
O4W H4WB . 0.85(3) ?
O4W H4WA . 0.72(3) ?
O3W K1 3_575 3.053(2) ?
O3W H3WC . 0.842(10) ?
O3W H3WA . 0.845(10) ?

loop_
_geom_hbond_atom_site_label_D
_geom_hbond_atom_site_label_H
_geom_hbond_atom_site_label_A
_geom_hbond_site_symmetry_A
_geom_hbond_distance_DH
_geom_hbond_distance_HA
_geom_hbond_distance_DA
_geom_hbond_angle_DHA
O1W H1WB O2 3_565 0.79(3) 1.96(3) 2.7322(16) 167(2)
O2W H2WB O1 4_575 0.84(3) 1.93(3) 2.7638(16) 170(2)
O4W H4WB O5 2 0.85(3) 1.91(3) 2.7459(17) 171(2)
O2W H2WA O4W 2_544 0.88(3) 1.83(3) 2.7064(18) 174(2)
O4W H4WA O5 4_475 0.72(3) 2.20(2) 2.8714(19) 155(2)
O3 H1 O6 3_665 0.75(2) 2.13(2) 2.7152(15) 135(2)
O3W H3WA O2W 2_554 0.845(10) 2.25(4) 2.912(2) 135(5)
